data_7040641
loop_
_publ_author_name
'Ohtsu, Hideki'
'Fujii, Sho'
'Tsuge, Kiyoshi'
'Tanaka, Koji'

_publ_section_title
;
 Novel synthesis of a four-electron-reduced ruthenium(ii) NADH-type
 complex under water-gas-shift reaction conditions.
;
_journal_issue 41
_journal_name_full 'Dalton transactions (Cambridge, England : 2003)'
_journal_page_first 16130
_journal_page_last 16133
_journal_paper_doi 10.1039/c6dt02759h
_journal_volume 45
_journal_year 2016
_chemical_formula_moiety 'C41 H43 Cl F6 N7 O4 P Ru'
_chemical_formula_sum 'C41 H43 Cl F6 N7 O4 P Ru'
_chemical_formula_weight 979.32
_space_group_crystal_system monoclinic
_space_group_IT_number 14
_space_group_name_Hall '-P 2ybc'
_space_group_name_H-M_alt 'P 1 21/c 1'
_symmetry_space_group_name_Hall '-P 2ybc'
_symmetry_space_group_name_H-M 'P 1 21/c 1'
_atom_sites_solution_hydrogens geom
_atom_sites_solution_primary direct
_atom_sites_solution_secondary difmap
_audit_update_record
;
2016-08-10 deposited with the CCDC.
2016-09-14 downloaded from the CCDC.
;
_cell_angle_alpha 90.0000
_cell_angle_beta 107.803(6)
_cell_angle_gamma 90.0000
_cell_formula_units_Z 4
_cell_length_a 14.190(5)
_cell_length_b 15.045(5)
_cell_length_c 20.450(7)
_cell_measurement_reflns_used 8619
_cell_measurement_temperature 123
_cell_measurement_theta_max 27.40
_cell_measurement_theta_min 3.04
_cell_volume 4157(2)
_computing_cell_refinement CrystalClear
_computing_data_collection 'CrystalClear (Rigaku Inc., 2008)'
_computing_data_reduction CrystalClear
_computing_molecular_graphics 'CrystalStructure 4.2.2'
_computing_publication_material 'CrystalStructure 4.2.2 (Rigaku, 2016)'
_computing_structure_refinement 'SHELXL Version 2016/4 (Sheldrick, 2008)'
_computing_structure_solution 'Il Milione (Burla, et al., 2007)'
_diffrn_ambient_temperature 123
_diffrn_detector_area_resol_mean 7.314
_diffrn_measured_fraction_theta_full 0.995
_diffrn_measured_fraction_theta_max 0.994
_diffrn_measurement_device_type 'Rigaku Saturn70'
_diffrn_measurement_method \w
_diffrn_radiation_type 'Mo K\a'
_diffrn_radiation_wavelength 0.71075
_diffrn_reflns_av_R_equivalents 0.0563
_diffrn_reflns_Laue_measured_fraction_full 0.995
_diffrn_reflns_Laue_measured_fraction_max 0.994
_diffrn_reflns_limit_h_max 18
_diffrn_reflns_limit_h_min -18
_diffrn_reflns_limit_k_max 19
_diffrn_reflns_limit_k_min -19
_diffrn_reflns_limit_l_max 26
_diffrn_reflns_limit_l_min -26
_diffrn_reflns_number 58903
_diffrn_reflns_point_group_measured_fraction_full 0.995
_diffrn_reflns_point_group_measured_fraction_max 0.994
_diffrn_reflns_theta_full 25.242
_diffrn_reflns_theta_max 27.351
_diffrn_reflns_theta_min 3.016
_diffrn_standards_number 0
_exptl_absorpt_coefficient_mu 0.558
_exptl_absorpt_correction_T_max 0.978
_exptl_absorpt_correction_T_min 0.885
_exptl_absorpt_correction_type multi-scan
_exptl_absorpt_process_details 'REQAB (Rigaku, 1998)'
_exptl_crystal_colour red
_exptl_crystal_density_diffrn 1.565
_exptl_crystal_density_method 'not measured'
_exptl_crystal_description block
_exptl_crystal_F_000 2000.00
_exptl_crystal_size_max 0.100
_exptl_crystal_size_mid 0.060
_exptl_crystal_size_min 0.040
_refine_diff_density_max 1.18
_refine_diff_density_min -1.00
_refine_ls_extinction_method none
_refine_ls_goodness_of_fit_ref 1.100
_refine_ls_hydrogen_treatment constr
_refine_ls_number_parameters 557
_refine_ls_number_reflns 9359
_refine_ls_number_restraints 0
_refine_ls_R_factor_all 0.0869
_refine_ls_R_factor_gt 0.0652
_refine_ls_shift/su_max 0.001
_refine_ls_structure_factor_coef Fsqd
_refine_ls_weighting_details 'w = 1/[\s^2^(Fo^2^)+(0.0765P)^2^+8.8332P] where P=(Fo^2^+2Fc^2^)/3'
_refine_ls_weighting_scheme calc
_refine_ls_wR_factor_gt 0.1562
_refine_ls_wR_factor_ref 0.1733
_reflns_Friedel_coverage 0.000
_reflns_number_gt 7198
_reflns_number_total 9359
_reflns_threshold_expression F^2^>2.0\s(F^2^)
_cod_data_source_file c6dt02759h2.cif
_cod_data_source_block Ru_tBubbnpH4_CO_Cl_PF6_re
_cod_depositor_comments 'Adding full bibliography for 7040641.cif.'
_cod_original_cell_volume 4157(3)
_cod_database_code 7040641

loop_
_space_group_symop_id
_space_group_symop_operation_xyz
1 +X,+Y,+Z
2 -X,1/2+Y,1/2-Z
3 -X,-Y,-Z
4 +X,-1/2-Y,-1/2+Z

loop_
_atom_site_label
_atom_site_type_symbol
_atom_site_fract_x
_atom_site_fract_y
_atom_site_fract_z
_atom_site_U_iso_or_equiv
_atom_site_adp_type
_atom_site_occupancy
_atom_site_site_symmetry_order
_atom_site_calc_flag
_atom_site_refinement_flags_posn
_atom_site_refinement_flags_adp
RU1 Ru 0.26656(2) 0.06404(2) 0.29562(2) 0.03055(12) Uani 1 1 d . .
CL1 Cl 0.43060(8) 0.05070(7) 0.28320(5) 0.0392(2) Uani 1 1 d . .
P1 P 0.08514(11) 0.37949(10) 0.32996(6) 0.0499(3) Uani 1 1 d . .
F1 F 0.0673(4) 0.2883(2) 0.2906(2) 0.0957(14) Uani 1 1 d . .
F2 F 0.1562(3) 0.4077(3) 0.2870(2) 0.0891(12) Uani 1 1 d . .
F3 F 0.1044(5) 0.4682(4) 0.3715(3) 0.147(2) Uani 1 1 d . .
F4 F 0.0131(2) 0.3482(3) 0.37341(15) 0.0682(9) Uani 1 1 d . .
F5 F 0.1746(3) 0.3346(4) 0.3874(2) 0.127(2) Uani 1 1 d . .
F6 F -0.0055(3) 0.4221(3) 0.27462(19) 0.0871(13) Uani 1 1 d . .
O1 O 0.3220(3) 0.2610(2) 0.31881(17) 0.0555(9) Uani 1 1 d . .
O2 O 0.0679(3) 0.0832(2) 0.32021(19) 0.0533(9) Uani 1 1 d . .
O3 O 0.6101(5) 0.3431(3) 0.5246(2) 0.0947(16) Uani 1 1 d . .
O4 O 0.1727(3) -0.2514(3) 0.53587(19) 0.0696(12) Uani 1 1 d . .
N1 N 0.2045(2) 0.0598(2) 0.18465(16) 0.0291(7) Uani 1 1 d . .
N2 N 0.1023(3) 0.1769(3) 0.02155(18) 0.0423(9) Uani 1 1 d . .
H5 H 0.070066 0.163141 -0.021290 0.051 Uiso 1 1 calc R U
N3 N 0.3239(2) 0.0112(2) 0.39921(16) 0.0310(7) Uani 1 1 d . .
N4 N 0.4243(3) 0.0541(3) 0.58336(17) 0.0400(9) Uani 1 1 d . .
H3 H 0.454575 0.023933 0.620759 0.048 Uiso 1 1 calc R U
N5 N 0.2569(2) -0.0688(2) 0.27845(17) 0.0309(7) Uani 1 1 d . .
N6 N 0.5335(4) 0.3907(4) 0.4164(2) 0.0661(13) Uani 1 1 d . .
N7 N 0.1105(3) -0.2246(3) 0.4216(2) 0.0557(11) Uani 1 1 d . .
C1 C 0.1949(3) -0.0270(3) 0.1617(2) 0.0341(9) Uani 1 1 d . .
C2 C 0.1579(4) -0.0472(3) 0.0920(2) 0.0408(10) Uani 1 1 d . .
H27 H 0.153305 -0.107250 0.076893 0.049 Uiso 1 1 calc R U
C3 C 0.1281(4) 0.0211(3) 0.0452(2) 0.0427(10) Uani 1 1 d . .
H29 H 0.103066 0.008348 -0.002504 0.051 Uiso 1 1 calc R U
C4 C 0.0924(4) 0.3314(3) -0.0131(2) 0.0440(11) Uani 1 1 d . .
H25 H 0.064232 0.313929 -0.059665 0.053 Uiso 1 1 calc R U
C5 C 0.1079(5) 0.4198(3) 0.0028(3) 0.0538(14) Uani 1 1 d . .
H37 H 0.089150 0.463550 -0.032281 0.065 Uiso 1 1 calc R U
C6 C 0.1514(5) 0.4447(3) 0.0710(3) 0.0576(15) Uani 1 1 d . .
H28 H 0.163678 0.505701 0.082445 0.069 Uiso 1 1 calc R U
C7 C 0.1769(4) 0.3808(3) 0.1224(2) 0.0467(11) Uani 1 1 d . .
H31 H 0.206503 0.398623 0.168704 0.056 Uiso 1 1 calc R U
C8 C 0.1871(3) 0.2217(3) 0.1641(2) 0.0371(9) Uani 1 1 d . .
H18A H 0.256731 0.231187 0.192229 0.044 Uiso 1 1 calc R U
H18B H 0.145041 0.231018 0.194237 0.044 Uiso 1 1 calc R U
C9 C 0.1346(3) 0.1085(3) 0.0679(2) 0.0335(9) Uani 1 1 d . .
C10 C 0.1754(3) 0.1270(3) 0.13913(19) 0.0314(8) Uani 1 1 d . .
C11 C 0.1178(3) 0.2663(3) 0.0387(2) 0.0378(9) Uani 1 1 d . .
C12 C 0.1599(3) 0.2909(3) 0.1071(2) 0.0366(9) Uani 1 1 d . .
C13 C 0.3299(3) -0.0802(3) 0.3987(2) 0.0325(9) Uani 1 1 d . .
C14 C 0.3665(3) -0.1289(3) 0.4594(2) 0.0375(9) Uani 1 1 d . .
H8 H 0.370314 -0.191846 0.458100 0.045 Uiso 1 1 calc R U
C15 C 0.3970(3) -0.0843(3) 0.5215(2) 0.0397(10) Uani 1 1 d . .
H20 H 0.421749 -0.116531 0.563127 0.048 Uiso 1 1 calc R U
C16 C 0.4444(3) 0.1850(4) 0.6551(2) 0.0452(11) Uani 1 1 d . .
H32 H 0.473309 0.150041 0.694858 0.054 Uiso 1 1 calc R U
C17 C 0.4331(4) 0.2746(4) 0.6611(2) 0.0487(12) Uani 1 1 d . .
H10 H 0.456125 0.301970 0.704993 0.058 Uiso 1 1 calc R U
C18 C 0.3882(4) 0.3260(4) 0.6037(3) 0.0496(12) Uani 1 1 d . .
H36 H 0.378908 0.387880 0.608456 0.060 Uiso 1 1 calc R U
C19 C 0.3567(3) 0.2864(3) 0.5391(2) 0.0441(11) Uani 1 1 d . .
H23 H 0.325180 0.321587 0.499940 0.053 Uiso 1 1 calc R U
C20 C 0.3441(3) 0.1554(3) 0.4602(2) 0.0363(9) Uani 1 1 d . .
H14A H 0.275463 0.172778 0.434478 0.044 Uiso 1 1 calc R U
H14B H 0.388229 0.180683 0.435696 0.044 Uiso 1 1 calc R U
C21 C 0.3913(3) 0.0084(3) 0.5227(2) 0.0345(9) Uani 1 1 d . .
C22 C 0.3515(3) 0.0555(3) 0.4591(2) 0.0321(9) Uani 1 1 d . .
C23 C 0.4131(3) 0.1446(3) 0.5895(2) 0.0382(10) Uani 1 1 d . .
C24 C 0.3707(3) 0.1962(3) 0.5312(2) 0.0373(9) Uani 1 1 d . .
C25 C 0.2260(3) -0.0985(3) 0.21295(19) 0.0323(9) Uani 1 1 d . .
C26 C 0.2277(3) -0.1888(3) 0.1994(2) 0.0343(9) Uani 1 1 d . .
H51 H 0.203675 -0.209599 0.153376 0.041 Uiso 1 1 calc R U
C27 C 0.2648(3) -0.2496(3) 0.2531(2) 0.0336(9) Uani 1 1 d . .
C28 C 0.2997(3) -0.2154(3) 0.3194(2) 0.0366(9) Uani 1 1 d . .
H53 H 0.326460 -0.254490 0.357002 0.044 Uiso 1 1 calc R U
C29 C 0.2957(3) -0.1249(3) 0.3314(2) 0.0322(8) Uani 1 1 d . .
C30 C 0.2630(3) -0.3491(3) 0.2366(2) 0.0395(10) Uani 1 1 d . .
C31 C 0.3151(4) -0.3657(3) 0.1824(2) 0.0451(11) Uani 1 1 d . .
H52A H 0.312988 -0.429257 0.171678 0.054 Uiso 1 1 calc R U
H52B H 0.384108 -0.346163 0.200151 0.054 Uiso 1 1 calc R U
H52C H 0.281466 -0.332190 0.140691 0.054 Uiso 1 1 calc R U
C32 C 0.1543(3) -0.3776(3) 0.2086(3) 0.0458(11) Uani 1 1 d . .
H3A H 0.122193 -0.345115 0.166039 0.055 Uiso 1 1 calc R U
H3B H 0.120379 -0.364392 0.242605 0.055 Uiso 1 1 calc R U
H3C H 0.150723 -0.441607 0.199092 0.055 Uiso 1 1 calc R U
C33 C 0.3139(4) -0.4052(3) 0.3006(3) 0.0503(12) Uani 1 1 d . .
H21A H 0.314728 -0.467699 0.287387 0.060 Uiso 1 1 calc R U
H21B H 0.277547 -0.399202 0.334098 0.060 Uiso 1 1 calc R U
H21C H 0.382038 -0.384248 0.321086 0.060 Uiso 1 1 calc R U
C34 C 0.2959(4) 0.1879(3) 0.3101(2) 0.0431(11) Uani 1 1 d . .
C35 C 0.1404(4) 0.0761(3) 0.3084(2) 0.0374(10) Uani 1 1 d . .
C36 C 0.4441(6) 0.4308(5) 0.4291(4) 0.084(2) Uani 1 1 d . .
H38A H 0.440780 0.494262 0.417706 0.100 Uiso 1 1 calc R U
H38B H 0.448595 0.423526 0.477580 0.100 Uiso 1 1 calc R U
H38C H 0.384421 0.400998 0.400311 0.100 Uiso 1 1 calc R U
C37 C 0.5348(7) 0.3992(8) 0.3468(4) 0.122(3) Uani 1 1 d . .
H45A H 0.591538 0.366483 0.341085 0.147 Uiso 1 1 calc R U
H45B H 0.540383 0.462089 0.336094 0.147 Uiso 1 1 calc R U
H45C H 0.473445 0.374751 0.315601 0.147 Uiso 1 1 calc R U
C38 C 0.6023(6) 0.3531(6) 0.4644(4) 0.091(2) Uani 1 1 d . .
H43 H 0.655308 0.329543 0.450530 0.109 Uiso 1 1 calc R U
C39 C 0.1078(6) -0.3164(5) 0.4027(4) 0.092(2) Uani 1 1 d . .
H42A H 0.074074 -0.350745 0.429584 0.110 Uiso 1 1 calc R U
H42B H 0.175611 -0.338557 0.411834 0.110 Uiso 1 1 calc R U
H42C H 0.072072 -0.322818 0.353661 0.110 Uiso 1 1 calc R U
C40 C 0.0737(5) -0.1585(6) 0.3693(4) 0.091(3) Uani 1 1 d . .
H39A H 0.077560 -0.099782 0.390661 0.109 Uiso 1 1 calc R U
H39B H 0.004719 -0.171795 0.343565 0.109 Uiso 1 1 calc R U
H39C H 0.113869 -0.158832 0.337856 0.109 Uiso 1 1 calc R U
C41 C 0.1423(4) -0.2009(4) 0.4880(3) 0.0604(14) Uani 1 1 d . .
H34 H 0.140800 -0.139466 0.498322 0.073 Uiso 1 1 calc R U

loop_
_atom_site_aniso_label
_atom_site_aniso_U_11
_atom_site_aniso_U_22
_atom_site_aniso_U_33
_atom_site_aniso_U_23
_atom_site_aniso_U_13
_atom_site_aniso_U_12
RU1 0.0364(2) 0.03064(19) 0.02150(17) 0.00048(12) 0.00419(13) 0.00091(13)
CL1 0.0360(5) 0.0486(6) 0.0304(5) 0.0081(4) 0.0062(4) 0.0002(4)
P1 0.0642(8) 0.0535(8) 0.0302(6) 0.0013(5) 0.0119(6) 0.0037(6)
F1 0.163(4) 0.050(2) 0.084(3) -0.0107(19) 0.052(3) -0.003(2)
F2 0.101(3) 0.109(3) 0.068(2) 0.019(2) 0.041(2) -0.009(2)
F3 0.227(7) 0.120(4) 0.109(4) -0.071(3) 0.075(4) -0.075(4)
F4 0.0598(19) 0.103(3) 0.0413(16) 0.0185(17) 0.0148(14) 0.0168(18)
F5 0.064(2) 0.251(7) 0.066(3) 0.066(3) 0.021(2) 0.033(3)
F6 0.102(3) 0.102(3) 0.055(2) 0.036(2) 0.022(2) 0.046(2)
O1 0.088(3) 0.0335(18) 0.0374(18) -0.0033(14) 0.0085(18) -0.0113(17)
O2 0.049(2) 0.059(2) 0.051(2) -0.0039(17) 0.0133(17) 0.0017(17)
O3 0.155(5) 0.069(3) 0.057(3) 0.008(2) 0.027(3) 0.008(3)
O4 0.101(3) 0.062(2) 0.038(2) 0.0160(18) 0.010(2) 0.006(2)
N1 0.0292(16) 0.0331(18) 0.0221(15) -0.0016(13) 0.0035(13) -0.0004(13)
N2 0.055(2) 0.040(2) 0.0231(16) 0.0040(15) -0.0016(16) 0.0001(17)
N3 0.0357(18) 0.0358(19) 0.0185(14) 0.0023(13) 0.0041(13) 0.0016(14)
N4 0.049(2) 0.046(2) 0.0198(16) 0.0008(14) 0.0027(15) 0.0075(17)
N5 0.0333(18) 0.0326(18) 0.0251(16) 0.0021(13) 0.0066(13) 0.0002(14)
N6 0.084(4) 0.066(3) 0.047(3) 0.014(2) 0.019(3) -0.002(3)
N7 0.059(3) 0.075(3) 0.032(2) 0.008(2) 0.0113(19) -0.002(2)
C1 0.041(2) 0.034(2) 0.0275(19) -0.0012(17) 0.0099(17) -0.0013(18)
C2 0.055(3) 0.034(2) 0.030(2) -0.0009(17) 0.007(2) -0.0020(19)
C3 0.053(3) 0.041(3) 0.031(2) 0.0000(19) 0.0078(19) -0.003(2)
C4 0.056(3) 0.043(3) 0.031(2) 0.0074(19) 0.011(2) 0.008(2)
C5 0.085(4) 0.037(3) 0.035(2) 0.010(2) 0.012(3) 0.010(2)
C6 0.097(4) 0.035(3) 0.038(3) 0.003(2) 0.016(3) 0.003(3)
C7 0.068(3) 0.040(3) 0.030(2) -0.0006(18) 0.011(2) 0.003(2)
C8 0.048(2) 0.036(2) 0.0245(19) 0.0013(17) 0.0071(17) 0.0057(19)
C9 0.038(2) 0.033(2) 0.0266(19) 0.0038(16) 0.0061(16) 0.0028(17)
C10 0.039(2) 0.033(2) 0.0217(18) 0.0020(15) 0.0072(16) 0.0041(17)
C11 0.046(2) 0.037(2) 0.029(2) 0.0009(17) 0.0095(18) 0.0018(19)
C12 0.046(2) 0.035(2) 0.028(2) 0.0063(17) 0.0118(18) 0.0057(18)
C13 0.035(2) 0.036(2) 0.0266(19) 0.0016(16) 0.0103(16) -0.0003(17)
C14 0.044(2) 0.035(2) 0.032(2) 0.0001(17) 0.0095(18) -0.0005(18)
C15 0.045(2) 0.048(3) 0.0208(19) 0.0085(17) 0.0029(17) 0.002(2)
C16 0.042(3) 0.060(3) 0.030(2) -0.009(2) 0.0053(19) 0.000(2)
C17 0.046(3) 0.063(3) 0.035(2) -0.020(2) 0.009(2) -0.007(2)
C18 0.055(3) 0.049(3) 0.042(3) -0.014(2) 0.011(2) -0.001(2)
C19 0.045(3) 0.049(3) 0.034(2) -0.004(2) 0.0051(19) 0.002(2)
C20 0.041(2) 0.038(2) 0.0259(19) -0.0034(17) 0.0039(17) 0.0014(18)
C21 0.035(2) 0.041(2) 0.0244(19) 0.0003(17) 0.0054(16) 0.0019(17)
C22 0.034(2) 0.039(2) 0.0209(18) -0.0009(15) 0.0038(15) 0.0045(17)
C23 0.040(2) 0.047(3) 0.027(2) -0.0048(18) 0.0086(17) 0.0057(19)
C24 0.038(2) 0.040(2) 0.032(2) -0.0090(18) 0.0064(17) 0.0027(18)
C25 0.035(2) 0.034(2) 0.0237(18) -0.0017(16) 0.0021(16) -0.0012(16)
C26 0.041(2) 0.035(2) 0.0271(19) -0.0022(16) 0.0096(17) -0.0044(17)
C27 0.038(2) 0.030(2) 0.033(2) 0.0008(16) 0.0108(17) -0.0002(16)
C28 0.042(2) 0.035(2) 0.036(2) -0.0041(18) 0.0162(19) -0.0066(18)
C29 0.032(2) 0.032(2) 0.029(2) 0.0003(16) 0.0045(16) -0.0019(16)
C30 0.045(2) 0.034(2) 0.036(2) -0.0021(18) 0.0065(19) -0.0005(18)
C31 0.050(3) 0.039(2) 0.044(3) -0.008(2) 0.011(2) 0.005(2)
C32 0.048(3) 0.036(2) 0.051(3) -0.003(2) 0.012(2) -0.005(2)
C33 0.063(3) 0.035(2) 0.044(3) 0.003(2) 0.004(2) 0.004(2)
C34 0.056(3) 0.047(3) 0.024(2) 0.0015(19) 0.0090(19) 0.000(2)
C35 0.050(3) 0.038(2) 0.0226(19) -0.0012(16) 0.0080(18) 0.0077(19)
C36 0.087(5) 0.074(5) 0.082(5) -0.011(4) 0.014(4) -0.001(4)
C37 0.119(7) 0.177(10) 0.079(6) 0.006(6) 0.043(5) -0.032(7)
C38 0.106(6) 0.095(6) 0.071(5) 0.018(4) 0.026(4) 0.008(5)
C39 0.095(5) 0.101(6) 0.091(5) -0.046(5) 0.046(4) -0.031(4)
C40 0.052(4) 0.141(7) 0.076(5) 0.049(5) 0.015(3) 0.002(4)
C41 0.073(4) 0.057(3) 0.052(3) 0.000(3) 0.019(3) 0.003(3)

loop_
_atom_type_symbol
_atom_type_description
_atom_type_scat_dispersion_real
_atom_type_scat_dispersion_imag
_atom_type_scat_source
C C 0.0033 0.0016
;
International Tables for Crystallography
(Vol. C, Tables 4.2.6.8 and 6.1.1.4)
;
H H 0.0000 0.0000
;
International Tables for Crystallography
(Vol. C, Table 6.1.1.4)
;
N N 0.0061 0.0033
;
International Tables for Crystallography
(Vol. C, Tables 4.2.6.8 and 6.1.1.4)
;
O O 0.0106 0.0060
;
International Tables for Crystallography
(Vol. C, Tables 4.2.6.8 and 6.1.1.4)
;
Ru Ru -1.2594 0.8363
;
International Tables for Crystallography
(Vol. C, Tables 4.2.6.8 and 6.1.1.4)
;
Cl Cl 0.1484 0.1585
;
International Tables for Crystallography
(Vol. C, Tables 4.2.6.8 and 6.1.1.4)
;
F F 0.0171 0.0103
;
International Tables for Crystallography
(Vol. C, Tables 4.2.6.8 and 6.1.1.4)
;
P P 0.1023 0.0942
;
International Tables for Crystallography
(Vol. C, Tables 4.2.6.8 and 6.1.1.4)
;

loop_
_geom_angle_atom_site_label_1
_geom_angle_atom_site_label_2
_geom_angle_atom_site_label_3
_geom_angle
C35 RU1 C34 93.2(2)
C35 RU1 N5 95.84(16)
C34 RU1 N5 170.97(18)
C35 RU1 N1 92.83(15)
C34 RU1 N1 100.96(15)
N5 RU1 N1 78.77(13)
C35 RU1 N3 89.30(15)
C34 RU1 N3 101.90(16)
N5 RU1 N3 78.10(13)
N1 RU1 N3 156.87(13)
C35 RU1 CL1 178.00(13)
C34 RU1 CL1 85.77(16)
N5 RU1 CL1 85.21(10)
N1 RU1 CL1 89.05(9)
N3 RU1 CL1 89.25(9)
F3 P1 F6 90.7(3)
F3 P1 F1 178.0(3)
F6 P1 F1 91.1(3)
F3 P1 F2 92.2(3)
F6 P1 F2 90.6(2)
F1 P1 F2 88.8(2)
F3 P1 F5 89.7(4)
F6 P1 F5 177.9(3)
F1 P1 F5 88.5(3)
F2 P1 F5 91.4(2)
F3 P1 F4 89.1(3)
F6 P1 F4 89.9(2)
F1 P1 F4 89.8(2)
F2 P1 F4 178.6(2)
F5 P1 F4 88.06(19)
C10 N1 C1 119.8(3)
C10 N1 RU1 129.8(3)
C1 N1 RU1 110.5(2)
C9 N2 C11 123.7(4)
C9 N2 H5 118.2
C11 N2 H5 118.2
C22 N3 C13 120.1(3)
C22 N3 RU1 128.7(3)
C13 N3 RU1 111.2(2)
C21 N4 C23 124.1(4)
C21 N4 H3 118.0
C23 N4 H3 118.0
C29 N5 C25 121.1(4)
C29 N5 RU1 119.2(3)
C25 N5 RU1 118.8(3)
C38 N6 C37 124.0(7)
C38 N6 C36 122.1(6)
C37 N6 C36 113.9(6)
C41 N7 C39 120.1(5)
C41 N7 C40 120.2(6)
C39 N7 C40 119.5(6)
N1 C1 C2 121.4(4)
N1 C1 C25 118.2(4)
C2 C1 C25 120.4(4)
C3 C2 C1 119.1(4)
C3 C2 H27 120.4
C1 C2 H27 120.4
C2 C3 C9 119.9(4)
C2 C3 H29 120.0
C9 C3 H29 120.0
C5 C4 C11 120.7(4)
C5 C4 H25 119.6
C11 C4 H25 119.6
C4 C5 C6 119.2(4)
C4 C5 H37 120.4
C6 C5 H37 120.4
C7 C6 C5 120.3(5)
C7 C6 H28 119.9
C5 C6 H28 119.9
C6 C7 C12 121.0(4)
C6 C7 H31 119.5
C12 C7 H31 119.5
C10 C8 C12 114.3(3)
C10 C8 H18A 108.7
C12 C8 H18A 108.7
C10 C8 H18B 108.7
C12 C8 H18B 108.7
H18A C8 H18B 107.6
N2 C9 C3 120.2(4)
N2 C9 C10 120.3(4)
C3 C9 C10 119.5(4)
N1 C10 C9 120.2(4)
N1 C10 C8 119.7(3)
C9 C10 C8 120.0(3)
N2 C11 C12 119.8(4)
N2 C11 C4 120.0(4)
C12 C11 C4 120.2(4)
C11 C12 C7 118.4(4)
C11 C12 C8 121.2(4)
C7 C12 C8 120.4(4)
N3 C13 C14 121.5(4)
N3 C13 C29 117.4(3)
C14 C13 C29 121.2(4)
C15 C14 C13 119.2(4)
C15 C14 H8 120.4
C13 C14 H8 120.4
C14 C15 C21 119.8(4)
C14 C15 H20 120.1
C21 C15 H20 120.1
C17 C16 C23 119.8(5)
C17 C16 H32 120.1
C23 C16 H32 120.1
C16 C17 C18 120.6(4)
C16 C17 H10 119.7
C18 C17 H10 119.7
C17 C18 C19 119.8(5)
C17 C18 H36 120.1
C19 C18 H36 120.1
C24 C19 C18 120.8(5)
C24 C19 H23 119.6
C18 C19 H23 119.6
C22 C20 C24 114.9(4)
C22 C20 H14A 108.5
C24 C20 H14A 108.5
C22 C20 H14B 108.5
C24 C20 H14B 108.5
H14A C20 H14B 107.5
N4 C21 C15 120.8(4)
N4 C21 C22 120.2(4)
C15 C21 C22 119.0(4)
N3 C22 C21 120.3(4)
N3 C22 C20 120.4(3)
C21 C22 C20 119.2(4)
N4 C23 C24 120.2(4)
N4 C23 C16 119.8(4)
C24 C23 C16 119.9(4)
C19 C24 C23 119.0(4)
C19 C24 C20 120.4(4)
C23 C24 C20 120.6(4)
N5 C25 C26 120.1(4)
N5 C25 C1 113.6(4)
C26 C25 C1 126.3(4)
C25 C26 C27 120.4(4)
C25 C26 H51 119.8
C27 C26 H51 119.8
C28 C27 C26 117.3(4)
C28 C27 C30 123.5(4)
C26 C27 C30 119.2(4)
C29 C28 C27 120.9(4)
C29 C28 H53 119.6
C27 C28 H53 119.6
N5 C29 C28 120.0(4)
N5 C29 C13 113.6(4)
C28 C29 C13 126.4(4)
C31 C30 C32 109.7(4)
C31 C30 C27 109.8(4)
C32 C30 C27 107.6(4)
C31 C30 C33 108.8(4)
C32 C30 C33 108.8(4)
C27 C30 C33 112.1(4)
C30 C31 H52A 109.5
C30 C31 H52B 109.5
H52A C31 H52B 109.5
C30 C31 H52C 109.5
H52A C31 H52C 109.5
H52B C31 H52C 109.5
C30 C32 H3A 109.5
C30 C32 H3B 109.5
H3A C32 H3B 109.5
C30 C32 H3C 109.5
H3A C32 H3C 109.5
H3B C32 H3C 109.5
C30 C33 H21A 109.5
C30 C33 H21B 109.5
H21A C33 H21B 109.5
C30 C33 H21C 109.5
H21A C33 H21C 109.5
H21B C33 H21C 109.5
O1 C34 RU1 174.0(5)
O2 C35 RU1 175.9(4)
N6 C36 H38A 109.5
N6 C36 H38B 109.5
H38A C36 H38B 109.5
N6 C36 H38C 109.5
H38A C36 H38C 109.5
H38B C36 H38C 109.5
N6 C37 H45A 109.5
N6 C37 H45B 109.5
H45A C37 H45B 109.5
N6 C37 H45C 109.5
H45A C37 H45C 109.5
H45B C37 H45C 109.5
O3 C38 N6 130.0(8)
O3 C38 H43 115.0
N6 C38 H43 115.0
N7 C39 H42A 109.5
N7 C39 H42B 109.5
H42A C39 H42B 109.5
N7 C39 H42C 109.5
H42A C39 H42C 109.5
H42B C39 H42C 109.5
N7 C40 H39A 109.5
N7 C40 H39B 109.5
H39A C40 H39B 109.5
N7 C40 H39C 109.5
H39A C40 H39C 109.5
H39B C40 H39C 109.5
O4 C41 N7 125.4(6)
O4 C41 H34 117.3
N7 C41 H34 117.3

loop_
_geom_bond_atom_site_label_1
_geom_bond_atom_site_label_2
_geom_bond_distance
RU1 C35 1.896(5)
RU1 C34 1.912(5)
RU1 N5 2.027(3)
RU1 N1 2.170(3)
RU1 N3 2.174(3)
RU1 CL1 2.4257(14)
P1 F3 1.560(5)
P1 F6 1.567(4)
P1 F1 1.571(4)
P1 F2 1.585(4)
P1 F5 1.593(4)
P1 F4 1.616(3)
O1 C34 1.157(6)
O2 C35 1.131(6)
O3 C38 1.211(8)
O4 C41 1.209(7)
N1 C10 1.351(5)
N1 C1 1.380(5)
N2 C9 1.378(5)
N2 C11 1.391(6)
N2 H5 0.8800
N3 C22 1.343(5)
N3 C13 1.379(5)
N4 C21 1.369(5)
N4 C23 1.382(6)
N4 H3 0.8800
N5 C29 1.351(5)
N5 C25 1.352(5)
N6 C38 1.284(9)
N6 C37 1.436(9)
N6 C36 1.498(9)
N7 C41 1.343(7)
N7 C39 1.432(8)
N7 C40 1.437(8)
C1 C2 1.394(6)
C1 C25 1.472(6)
C2 C3 1.380(6)
C2 H27 0.9500
C3 C9 1.388(6)
C3 H29 0.9500
C4 C5 1.370(7)
C4 C11 1.407(6)
C4 H25 0.9500
C5 C6 1.394(7)
C5 H37 0.9500
C6 C7 1.388(7)
C6 H28 0.9500
C7 C12 1.392(6)
C7 H31 0.9500
C8 C10 1.506(6)
C8 C12 1.523(6)
C8 H18A 0.9900
C8 H18B 0.9900
C9 C10 1.421(5)
C11 C12 1.392(6)
C13 C14 1.398(6)
C13 C29 1.474(6)
C14 C15 1.382(6)
C14 H8 0.9500
C15 C21 1.397(6)
C15 H20 0.9500
C16 C17 1.368(7)
C16 C23 1.416(6)
C16 H32 0.9500
C17 C18 1.386(7)
C17 H10 0.9500
C18 C19 1.392(6)
C18 H36 0.9500
C19 C24 1.388(7)
C19 H23 0.9500
C20 C22 1.506(6)
C20 C24 1.515(6)
C20 H14A 0.9900
C20 H14B 0.9900
C21 C22 1.437(5)
C23 C24 1.395(6)
C25 C26 1.389(6)
C26 C27 1.402(6)
C26 H51 0.9500
C27 C28 1.393(6)
C27 C30 1.534(6)
C28 C29 1.386(6)
C28 H53 0.9500
C30 C31 1.529(6)
C30 C32 1.533(6)
C30 C33 1.539(6)
C31 H52A 0.9800
C31 H52B 0.9800
C31 H52C 0.9800
C32 H3A 0.9800
C32 H3B 0.9800
C32 H3C 0.9800
C33 H21A 0.9800
C33 H21B 0.9800
C33 H21C 0.9800
C36 H38A 0.9800
C36 H38B 0.9800
C36 H38C 0.9800
C37 H45A 0.9800
C37 H45B 0.9800
C37 H45C 0.9800
C38 H43 0.9500
C39 H42A 0.9800
C39 H42B 0.9800
C39 H42C 0.9800
C40 H39A 0.9800
C40 H39B 0.9800
C40 H39C 0.9800
C41 H34 0.9500

loop_
_geom_hbond_atom_site_label_D
_geom_hbond_atom_site_label_H
_geom_hbond_atom_site_label_A
_geom_hbond_site_symmetry_A
_geom_hbond_distance_DA
_geom_hbond_distance_DH
_geom_hbond_distance_HA
_geom_hbond_angle_DHA
_geom_hbond_publ_flag
N2 H5 F4 4_565 2.929(5) 0.880 2.063 167.7 no
N4 H3 Cl1 3_656 3.277(3) 0.880 2.412 167.6 no

loop_
_geom_torsion_atom_site_label_1
_geom_torsion_atom_site_label_2
_geom_torsion_atom_site_label_3
_geom_torsion_atom_site_label_4
_geom_torsion
C10 N1 C1 C2 1.7(6)
RU1 N1 C1 C2 -179.1(4)
C10 N1 C1 C25 -179.0(4)
RU1 N1 C1 C25 0.2(5)
N1 C1 C2 C3 -1.6(7)
C25 C1 C2 C3 179.1(4)
C1 C2 C3 C9 -0.4(7)
C11 C4 C5 C6 1.5(9)
C4 C5 C6 C7 -1.3(9)
C5 C6 C7 C12 0.1(9)
C11 N2 C9 C3 -171.3(4)
C11 N2 C9 C10 8.2(7)
C2 C3 C9 N2 -178.2(4)
C2 C3 C9 C10 2.2(7)
C1 N1 C10 C9 0.3(6)
RU1 N1 C10 C9 -178.8(3)
C1 N1 C10 C8 -179.2(4)
RU1 N1 C10 C8 1.7(6)
N2 C9 C10 N1 178.2(4)
C3 C9 C10 N1 -2.2(6)
N2 C9 C10 C8 -2.3(6)
C3 C9 C10 C8 177.3(4)
C12 C8 C10 N1 174.8(4)
C12 C8 C10 C9 -4.7(6)
C9 N2 C11 C12 -6.2(7)
C9 N2 C11 C4 172.8(4)
C5 C4 C11 N2 -179.5(5)
C5 C4 C11 C12 -0.5(8)
N2 C11 C12 C7 178.3(4)
C4 C11 C12 C7 -0.7(7)
N2 C11 C12 C8 -1.6(7)
C4 C11 C12 C8 179.4(4)
C6 C7 C12 C11 0.9(8)
C6 C7 C12 C8 -179.2(5)
C10 C8 C12 C11 6.6(6)
C10 C8 C12 C7 -173.3(4)
C22 N3 C13 C14 -1.4(6)
RU1 N3 C13 C14 178.8(3)
C22 N3 C13 C29 178.3(4)
RU1 N3 C13 C29 -1.4(4)
N3 C13 C14 C15 0.2(7)
C29 C13 C14 C15 -179.5(4)
C13 C14 C15 C21 -0.2(7)
C23 C16 C17 C18 2.1(8)
C16 C17 C18 C19 -1.7(8)
C17 C18 C19 C24 -0.8(8)
C23 N4 C21 C15 -173.9(4)
C23 N4 C21 C22 7.0(7)
C14 C15 C21 N4 -177.7(4)
C14 C15 C21 C22 1.3(7)
C13 N3 C22 C21 2.6(6)
RU1 N3 C22 C21 -177.7(3)
C13 N3 C22 C20 -179.3(4)
RU1 N3 C22 C20 0.5(6)
N4 C21 C22 N3 176.5(4)
C15 C21 C22 N3 -2.5(6)
N4 C21 C22 C20 -1.7(6)
C15 C21 C22 C20 179.3(4)
C24 C20 C22 N3 175.8(4)
C24 C20 C22 C21 -6.0(6)
C21 N4 C23 C24 -3.6(7)
C21 N4 C23 C16 176.2(4)
C17 C16 C23 N4 -179.8(4)
C17 C16 C23 C24 0.0(7)
C18 C19 C24 C23 2.8(7)
C18 C19 C24 C20 -174.8(4)
N4 C23 C24 C19 177.4(4)
C16 C23 C24 C19 -2.4(7)
N4 C23 C24 C20 -5.0(7)
C16 C23 C24 C20 175.2(4)
C22 C20 C24 C19 -173.1(4)
C22 C20 C24 C23 9.4(6)
C29 N5 C25 C26 4.2(6)
RU1 N5 C25 C26 173.7(3)
C29 N5 C25 C1 -174.4(4)
RU1 N5 C25 C1 -4.8(5)
N1 C1 C25 N5 2.8(6)
C2 C1 C25 N5 -177.8(4)
N1 C1 C25 C26 -175.6(4)
C2 C1 C25 C26 3.7(7)
N5 C25 C26 C27 -2.3(6)
C1 C25 C26 C27 176.1(4)
C25 C26 C27 C28 -0.4(6)
C25 C26 C27 C30 178.2(4)
C26 C27 C28 C29 1.2(6)
C30 C27 C28 C29 -177.4(4)
C25 N5 C29 C28 -3.4(6)
RU1 N5 C29 C28 -172.9(3)
C25 N5 C29 C13 177.2(4)
RU1 N5 C29 C13 7.7(5)
C27 C28 C29 N5 0.6(6)
C27 C28 C29 C13 -180.0(4)
N3 C13 C29 N5 -3.7(5)
C14 C13 C29 N5 176.1(4)
N3 C13 C29 C28 176.9(4)
C14 C13 C29 C28 -3.4(7)
C28 C27 C30 C31 -127.1(4)
C26 C27 C30 C31 54.4(5)
C28 C27 C30 C32 113.5(5)
C26 C27 C30 C32 -65.0(5)
C28 C27 C30 C33 -6.1(6)
C26 C27 C30 C33 175.4(4)
C37 N6 C38 O3 178.9(9)
C36 N6 C38 O3 -0.4(14)
C39 N7 C41 O4 2.0(10)
C40 N7 C41 O4 178.6(6)
